data_7054012
loop_
_publ_author_name
'Dey, Soumyajit'
'Ikbal, Sk Asif'
'Rath, Sankar Prasad'

_publ_section_title
;
 Self-assembly of cobalt(ii) and zinc(ii) tetranitrooctaethylporphyrin via
 bidentate axial ligands: synthesis, structure, surface morphology and
 effect of axial coordination
;
_journal_issue 4
_journal_name_full 'New Journal of Chemistry'
_journal_page_first 1458
_journal_paper_doi 10.1039/c3nj01248d
_journal_volume 38
_journal_year 2014
_chemical_formula_sum 'C99.6 H121.2 N20 O16 Zn2'
_chemical_formula_weight 1985.31
_chemical_name_systematic
; 
 ? 
;
_space_group_IT_number 14
_symmetry_cell_setting monoclinic
_symmetry_space_group_name_Hall '-P 2ybc'
_symmetry_space_group_name_H-M 'P 1 21/c 1'
_atom_sites_solution_hydrogens geom
_atom_sites_solution_primary direct
_atom_sites_solution_secondary difmap
_audit_creation_method SHELXL-97
_cell_angle_alpha 90.00
_cell_angle_beta 110.296(2)
_cell_angle_gamma 90.00
_cell_formula_units_Z 2
_cell_length_a 13.9272(19)
_cell_length_b 37.718(5)
_cell_length_c 11.3170(15)
_cell_measurement_reflns_used 999
_cell_measurement_temperature 100(2)
_cell_measurement_theta_max 24.4
_cell_measurement_theta_min 2.5
_cell_volume 5575.8(13)
_computing_cell_refinement 'Bruker SAINT'
_computing_data_collection 'Bruker APEX'
_computing_data_reduction 'Bruker SAINT'
_computing_molecular_graphics 'SHELXL 5.1, XP (Sheldrick, 1994)'
_computing_publication_material SHELXS-97
_computing_structure_refinement 'SHELXL-97 (Sheldrick, 2008)'
_computing_structure_solution 'SHELXS-97 (Sheldrick, 2008)'
_diffrn_ambient_temperature 100(2)
_diffrn_measured_fraction_theta_full 0.996
_diffrn_measured_fraction_theta_max 0.996
_diffrn_measurement_device_type 'Bruker SMART APEX'
_diffrn_measurement_method \w
_diffrn_radiation_monochromator graphite
_diffrn_radiation_source 'fine-focus sealed tube'
_diffrn_radiation_type MoK\a
_diffrn_radiation_wavelength 0.71073
_diffrn_reflns_av_R_equivalents 0.0686
_diffrn_reflns_av_sigmaI/netI 0.0852
_diffrn_reflns_limit_h_max 16
_diffrn_reflns_limit_h_min -16
_diffrn_reflns_limit_k_max 38
_diffrn_reflns_limit_k_min -44
_diffrn_reflns_limit_l_max 11
_diffrn_reflns_limit_l_min -13
_diffrn_reflns_number 28518
_diffrn_reflns_theta_full 25.00
_diffrn_reflns_theta_max 25.00
_diffrn_reflns_theta_min 2.08
_diffrn_standards_number 0
_exptl_absorpt_coefficient_mu 0.497
_exptl_absorpt_correction_T_max 0.9520
_exptl_absorpt_correction_T_min 0.9312
_exptl_absorpt_correction_type multi-scan
_exptl_absorpt_process_details 'SADABS 2.05 (Sheldrick, 2002)'
_exptl_crystal_colour 'dark brown'
_exptl_crystal_density_diffrn 1.182
_exptl_crystal_density_method 'not measured'
_exptl_crystal_description block
_exptl_crystal_F_000 2094
_exptl_crystal_size_max 0.18
_exptl_crystal_size_mid 0.12
_exptl_crystal_size_min 0.10
_platon_squeeze_details
; 
5.2 molecules of C6H12 are present per unit cell
;
_refine_diff_density_max 0.433
_refine_diff_density_min -0.348
_refine_diff_density_rms 0.076
_refine_ls_extinction_method none
_refine_ls_goodness_of_fit_ref 0.916
_refine_ls_hydrogen_treatment constr
_refine_ls_matrix_type full
_refine_ls_number_parameters 559
_refine_ls_number_reflns 9804
_refine_ls_number_restraints 0
_refine_ls_restrained_S_all 0.916
_refine_ls_R_factor_all 0.0794
_refine_ls_R_factor_gt 0.0524
_refine_ls_shift/su_max 0.003
_refine_ls_shift/su_mean 0.000
_refine_ls_structure_factor_coef Fsqd
_refine_ls_weighting_details 'calc w=1/[\s^2^(Fo^2^)+(0.0691P)^2^+0.0000P] where P=(Fo^2^+2Fc^2^)/3'
_refine_ls_weighting_scheme calc
_refine_ls_wR_factor_gt 0.1231
_refine_ls_wR_factor_ref 0.1334
_reflns_number_gt 6427
_reflns_number_total 9804
_reflns_threshold_expression >2sigma(I)
_cod_data_source_file c3nj01248d.txt
_cod_data_source_block 22octd
_cod_depositor_comments
;
The following automatic conversions were performed:

'_symmetry_cell_setting' value 'Monoclinic' changed to 'monoclinic'
according to
/usr/data/users/saulius/crontab/automatic-downloads/current/RSC/lib/dictionaries/cif_core.dic
dictionary named 'cif_core.dic' version 2.4.2 from 2011-04-26.

Automatic conversion script
Id: cif_fix_values 2281 2013-09-26 08:29:07Z andrius 
;
_cod_original_sg_symbol_H-M 'P 2 1/c'
_cod_original_formula_sum 'C99.60 H121.20 N20 O16 Zn2'
_cod_database_code 7054012

loop_
_symmetry_equiv_pos_as_xyz
'x, y, z'
'-x, y+1/2, -z+1/2'
'-x, -y, -z'
'x, -y-1/2, z-1/2'

loop_
_atom_site_label
_atom_site_type_symbol
_atom_site_fract_x
_atom_site_fract_y
_atom_site_fract_z
_atom_site_U_iso_or_equiv
_atom_site_adp_type
_atom_site_occupancy
_atom_site_symmetry_multiplicity
_atom_site_calc_flag
_atom_site_refinement_flags
Zn1 Zn 0.56755(3) 0.666429(9) 0.93824(3) 0.02338(12) Uani 1 1 d .
O1 O 0.1503(2) 0.64931(9) 0.7335(3) 0.0710(9) Uani 1 1 d .
O2 O 0.1612(2) 0.67400(9) 0.9105(3) 0.0658(9) Uani 1 1 d .
O3 O 0.56300(18) 0.78187(6) 0.6254(2) 0.0398(6) Uani 1 1 d .
O4 O 0.46844(17) 0.74206(6) 0.50016(19) 0.0333(5) Uani 1 1 d .
O5 O 0.96305(18) 0.71904(6) 1.0967(2) 0.0422(6) Uani 1 1 d .
O6 O 0.99100(17) 0.66246(6) 1.0904(2) 0.0407(6) Uani 1 1 d .
O7 O 0.6604(3) 0.56816(7) 1.3261(3) 0.0653(9) Uani 1 1 d .
O8 O 0.5664(2) 0.60660(7) 1.3805(2) 0.0519(7) Uani 1 1 d .
N1 N 0.4705(2) 0.64323(7) 1.0169(2) 0.0297(6) Uani 1 1 d .
N2 N 0.44423(19) 0.69374(6) 0.8159(2) 0.0262(6) Uani 1 1 d .
N3 N 0.66422(18) 0.69886(6) 0.8821(2) 0.0207(5) Uani 1 1 d .
N4 N 0.69199(19) 0.65305(6) 1.0975(2) 0.0245(6) Uani 1 1 d .
N5 N 0.1988(2) 0.66231(10) 0.8348(3) 0.0555(9) Uani 1 1 d .
N6 N 0.5216(2) 0.75270(7) 0.6048(2) 0.0296(6) Uani 1 1 d .
N7 N 0.9342(2) 0.68807(8) 1.0784(2) 0.0322(7) Uani 1 1 d .
N8 N 0.6099(3) 0.59557(8) 1.3098(3) 0.0466(8) Uani 1 1 d .
N9 N 0.5712(2) 0.62108(6) 0.8201(2) 0.0268(6) Uani 1 1 d .
N10 N 0.4966(2) 0.51207(7) 0.5463(3) 0.0401(8) Uani 1 1 d .
C1 C 0.5004(3) 0.61771(8) 1.1084(3) 0.0335(8) Uani 1 1 d .
C2 C 0.4128(3) 0.59501(10) 1.1001(4) 0.0467(10) Uani 1 1 d .
C3 C 0.3298(3) 0.60879(10) 1.0094(4) 0.0493(10) Uani 1 1 d .
C4 C 0.3670(3) 0.63990(9) 0.9595(3) 0.0359(8) Uani 1 1 d .
C5 C 0.3116(2) 0.66493(10) 0.8698(3) 0.0376(8) Uani 1 1 d .
C6 C 0.3448(2) 0.69240(9) 0.8117(3) 0.0329(8) Uani 1 1 d .
C7 C 0.2866(3) 0.72229(10) 0.7389(3) 0.0376(8) Uani 1 1 d .
C8 C 0.3523(3) 0.74124(9) 0.6986(3) 0.0332(8) Uani 1 1 d .
C9 C 0.4493(2) 0.72188(8) 0.7431(3) 0.0253(7) Uani 1 1 d .
C10 C 0.5370(2) 0.72846(8) 0.7130(3) 0.0245(7) Uani 1 1 d .
C11 C 0.6356(2) 0.71548(7) 0.7673(3) 0.0224(7) Uani 1 1 d .
C12 C 0.7223(2) 0.71771(8) 0.7235(3) 0.0253(7) Uani 1 1 d .
C13 C 0.8045(2) 0.70379(8) 0.8173(3) 0.0249(7) Uani 1 1 d .
C14 C 0.7669(2) 0.69361(7) 0.9180(3) 0.0232(7) Uani 1 1 d .
C15 C 0.8228(2) 0.68154(8) 1.0399(3) 0.0238(7) Uani 1 1 d .
C16 C 0.7886(2) 0.66599(8) 1.1295(3) 0.0241(7) Uani 1 1 d .
C17 C 0.8474(3) 0.65836(8) 1.2618(3) 0.0304(8) Uani 1 1 d .
C18 C 0.7843(3) 0.63833(8) 1.3043(3) 0.0325(8) Uani 1 1 d .
C19 C 0.6873(3) 0.63518(8) 1.2013(3) 0.0287(7) Uani 1 1 d .
C20 C 0.5986(3) 0.61717(8) 1.1964(3) 0.0323(8) Uani 1 1 d .
C21 C 0.4172(4) 0.55963(11) 1.1627(4) 0.0660(13) Uani 1 1 d .
H21A H 0.3468 0.5518 1.1517 0.079 Uiso 1 1 calc R
H21B H 0.4553 0.5621 1.2541 0.079 Uiso 1 1 calc R
C22 C 0.4693(5) 0.53129(11) 1.1086(5) 0.0944(19) Uani 1 1 d .
H22A H 0.4669 0.5084 1.1485 0.142 Uiso 1 1 calc R
H22B H 0.5408 0.5380 1.1252 0.142 Uiso 1 1 calc R
H22C H 0.4335 0.5294 1.0175 0.142 Uiso 1 1 calc R
C23 C 0.2249(4) 0.59264(14) 0.9636(4) 0.0796(16) Uani 1 1 d .
H23A H 0.1729 0.6118 0.9412 0.096 Uiso 1 1 calc R
H23B H 0.2152 0.5785 1.0322 0.096 Uiso 1 1 calc R
C24 C 0.2087(5) 0.56893(17) 0.8489(5) 0.114(2) Uani 1 1 d .
H24A H 0.1424 0.5570 0.8269 0.171 Uiso 1 1 calc R
H24B H 0.2634 0.5512 0.8685 0.171 Uiso 1 1 calc R
H24C H 0.2100 0.5834 0.7776 0.171 Uiso 1 1 calc R
C25 C 0.1789(3) 0.73417(12) 0.7201(3) 0.0540(11) Uani 1 1 d .
H25A H 0.1351 0.7130 0.7125 0.065 Uiso 1 1 calc R
H25B H 0.1519 0.7477 0.6403 0.065 Uiso 1 1 calc R
C26 C 0.1730(3) 0.75740(13) 0.8285(4) 0.0690(14) Uani 1 1 d .
H26A H 0.1020 0.7648 0.8110 0.103 Uiso 1 1 calc R
H26B H 0.2163 0.7784 0.8366 0.103 Uiso 1 1 calc R
H26C H 0.1968 0.7438 0.9072 0.103 Uiso 1 1 calc R
C27 C 0.3334(3) 0.77757(9) 0.6419(3) 0.0433(9) Uani 1 1 d .
H27A H 0.2589 0.7825 0.6112 0.052 Uiso 1 1 calc R
H27B H 0.3566 0.7784 0.5686 0.052 Uiso 1 1 calc R
C28 C 0.3893(3) 0.80630(9) 0.7367(3) 0.0500(10) Uani 1 1 d .
H28A H 0.3709 0.8297 0.6978 0.075 Uiso 1 1 calc R
H28B H 0.4634 0.8028 0.7613 0.075 Uiso 1 1 calc R
H28C H 0.3692 0.8047 0.8114 0.075 Uiso 1 1 calc R
C29 C 0.7217(3) 0.72843(9) 0.5944(3) 0.0323(8) Uani 1 1 d .
H29A H 0.7930 0.7323 0.5982 0.039 Uiso 1 1 calc R
H29B H 0.6843 0.7511 0.5698 0.039 Uiso 1 1 calc R
C30 C 0.6717(3) 0.70048(10) 0.4945(3) 0.0415(9) Uani 1 1 d .
H30A H 0.6722 0.7086 0.4125 0.062 Uiso 1 1 calc R
H30B H 0.6008 0.6967 0.4898 0.062 Uiso 1 1 calc R
H30C H 0.7098 0.6782 0.5169 0.062 Uiso 1 1 calc R
C31 C 0.9055(2) 0.69341(9) 0.8063(3) 0.0333(8) Uani 1 1 d .
H31A H 0.9617 0.6999 0.8847 0.040 Uiso 1 1 calc R
H31B H 0.9154 0.7066 0.7357 0.040 Uiso 1 1 calc R
C32 C 0.9093(2) 0.65353(9) 0.7834(3) 0.0357(8) Uani 1 1 d .
H32A H 0.9737 0.6477 0.7709 0.054 Uiso 1 1 calc R
H32B H 0.8515 0.6469 0.7082 0.054 Uiso 1 1 calc R
H32C H 0.9051 0.6405 0.8564 0.054 Uiso 1 1 calc R
C33 C 0.9483(3) 0.67338(9) 1.3444(3) 0.0366(8) Uani 1 1 d .
H33A H 0.9956 0.6748 1.2965 0.044 Uiso 1 1 calc R
H33B H 0.9792 0.6576 1.4176 0.044 Uiso 1 1 calc R
C34 C 0.9326(3) 0.71053(10) 1.3906(4) 0.0495(10) Uani 1 1 d .
H34A H 0.9984 0.7197 1.4470 0.074 Uiso 1 1 calc R
H34B H 0.8843 0.7091 1.4361 0.074 Uiso 1 1 calc R
H34C H 0.9053 0.7264 1.3181 0.074 Uiso 1 1 calc R
C35 C 0.8173(3) 0.62532(10) 1.4391(3) 0.0455(10) Uani 1 1 d .
H35A H 0.7557 0.6200 1.4604 0.055 Uiso 1 1 calc R
H35B H 0.8555 0.6444 1.4959 0.055 Uiso 1 1 calc R
C36 C 0.8848(4) 0.59214(12) 1.4620(4) 0.0700(14) Uani 1 1 d .
H36A H 0.9005 0.5841 1.5490 0.105 Uiso 1 1 calc R
H36B H 0.9486 0.5978 1.4477 0.105 Uiso 1 1 calc R
H36C H 0.8484 0.5733 1.4039 0.105 Uiso 1 1 calc R
C37 C 0.5069(3) 0.59377(8) 0.8053(3) 0.0347(8) Uani 1 1 d .
H37A H 0.4624 0.5937 0.8526 0.042 Uiso 1 1 calc R
C38 C 0.5014(3) 0.56569(8) 0.7256(3) 0.0349(8) Uani 1 1 d .
H38A H 0.4533 0.5472 0.7176 0.042 Uiso 1 1 calc R
C39 C 0.5673(3) 0.56475(8) 0.6566(3) 0.0290(7) Uani 1 1 d .
C40 C 0.6349(3) 0.59273(8) 0.6737(3) 0.0309(8) Uani 1 1 d .
H40A H 0.6817 0.5933 0.6296 0.037 Uiso 1 1 calc R
C41 C 0.6340(2) 0.61994(8) 0.7554(3) 0.0257(7) Uani 1 1 d .
H41A H 0.6812 0.6389 0.7655 0.031 Uiso 1 1 calc R
C42 C 0.5634(3) 0.53662(8) 0.5660(3) 0.0325(8) Uani 1 1 d .
H42A H 0.6103 0.5366 0.5220 0.039 Uiso 1 1 calc R

loop_
_atom_site_aniso_label
_atom_site_aniso_U_11
_atom_site_aniso_U_22
_atom_site_aniso_U_33
_atom_site_aniso_U_23
_atom_site_aniso_U_13
_atom_site_aniso_U_12
Zn1 0.0249(2) 0.02174(19) 0.0244(2) -0.00220(15) 0.00958(15) -0.00267(15)
O1 0.0361(17) 0.120(3) 0.0525(18) -0.0350(18) 0.0100(15) -0.0318(16)
O2 0.0318(16) 0.120(3) 0.0514(17) -0.0221(17) 0.0216(14) -0.0188(16)
O3 0.0486(16) 0.0244(13) 0.0408(14) 0.0042(11) 0.0086(12) 0.0001(11)
O4 0.0364(14) 0.0380(13) 0.0209(12) 0.0004(10) 0.0039(11) 0.0046(10)
O5 0.0339(15) 0.0459(15) 0.0403(14) -0.0024(12) 0.0048(11) -0.0149(11)
O6 0.0273(14) 0.0565(16) 0.0364(14) 0.0003(12) 0.0085(11) 0.0152(12)
O7 0.102(3) 0.0349(16) 0.071(2) 0.0241(14) 0.0450(19) 0.0113(16)
O8 0.0647(19) 0.0604(17) 0.0386(15) 0.0010(13) 0.0283(14) -0.0141(14)
N1 0.0344(17) 0.0308(15) 0.0289(15) -0.0079(12) 0.0173(13) -0.0099(12)
N2 0.0201(15) 0.0322(15) 0.0251(14) -0.0050(12) 0.0061(12) -0.0004(11)
N3 0.0217(14) 0.0209(13) 0.0200(13) 0.0005(10) 0.0077(11) -0.0003(10)
N4 0.0268(15) 0.0228(13) 0.0237(14) -0.0004(11) 0.0084(12) 0.0003(11)
N5 0.0307(19) 0.089(3) 0.047(2) -0.0152(19) 0.0144(17) -0.0193(17)
N6 0.0334(17) 0.0269(15) 0.0274(16) 0.0021(12) 0.0093(13) 0.0090(12)
N7 0.0274(16) 0.0460(19) 0.0207(15) 0.0026(13) 0.0053(12) 0.0021(14)
N8 0.066(2) 0.0432(19) 0.0400(19) 0.0077(15) 0.0304(18) -0.0111(17)
N9 0.0304(16) 0.0227(14) 0.0274(15) -0.0024(11) 0.0100(13) -0.0026(11)
N10 0.063(2) 0.0257(15) 0.0389(17) -0.0135(13) 0.0273(16) -0.0078(14)
C1 0.053(2) 0.0250(17) 0.0297(19) -0.0058(15) 0.0241(18) -0.0128(15)
C2 0.070(3) 0.043(2) 0.038(2) -0.0136(18) 0.033(2) -0.030(2)
C3 0.060(3) 0.054(2) 0.041(2) -0.0093(19) 0.027(2) -0.029(2)
C4 0.031(2) 0.049(2) 0.0322(19) -0.0146(17) 0.0165(17) -0.0181(16)
C5 0.0210(18) 0.059(2) 0.0331(19) -0.0127(18) 0.0095(15) -0.0118(16)
C6 0.0232(19) 0.049(2) 0.0246(17) -0.0124(16) 0.0058(15) -0.0033(15)
C7 0.0231(19) 0.059(2) 0.0252(18) -0.0096(16) 0.0020(15) 0.0081(16)
C8 0.028(2) 0.045(2) 0.0199(17) -0.0060(15) -0.0001(14) 0.0116(15)
C9 0.0274(18) 0.0254(17) 0.0188(16) -0.0060(13) 0.0024(14) 0.0001(13)
C10 0.0301(19) 0.0214(16) 0.0184(15) -0.0026(12) 0.0039(14) -0.0001(13)
C11 0.0221(17) 0.0183(15) 0.0243(16) -0.0018(13) 0.0050(13) -0.0029(12)
C12 0.0290(19) 0.0250(16) 0.0226(16) 0.0032(13) 0.0097(14) -0.0019(13)
C13 0.0243(18) 0.0240(16) 0.0252(17) -0.0029(13) 0.0073(14) -0.0045(13)
C14 0.0234(18) 0.0183(15) 0.0237(16) -0.0013(13) 0.0029(13) 0.0007(12)
C15 0.0182(17) 0.0249(16) 0.0248(17) 0.0003(13) 0.0030(14) 0.0024(12)
C16 0.0285(18) 0.0205(15) 0.0222(16) -0.0007(13) 0.0075(13) 0.0042(13)
C17 0.038(2) 0.0277(18) 0.0232(17) 0.0007(14) 0.0073(15) 0.0094(14)
C18 0.046(2) 0.0278(18) 0.0246(17) 0.0009(14) 0.0131(16) 0.0090(15)
C19 0.041(2) 0.0228(17) 0.0228(17) 0.0021(13) 0.0120(15) 0.0052(14)
C20 0.052(2) 0.0247(17) 0.0280(18) 0.0012(14) 0.0239(18) -0.0044(15)
C21 0.096(4) 0.054(3) 0.054(3) -0.001(2) 0.032(3) -0.040(2)
C22 0.173(6) 0.036(3) 0.079(4) 0.000(2) 0.049(4) -0.028(3)
C23 0.073(3) 0.109(4) 0.056(3) -0.009(3) 0.021(3) -0.065(3)
C24 0.123(5) 0.123(5) 0.081(4) -0.026(4) 0.017(4) -0.089(4)
C25 0.033(2) 0.096(3) 0.030(2) 0.005(2) 0.0055(17) 0.023(2)
C26 0.049(3) 0.120(4) 0.040(2) 0.010(2) 0.018(2) 0.049(3)
C27 0.046(2) 0.056(2) 0.0249(18) 0.0046(17) 0.0086(17) 0.0241(18)
C28 0.078(3) 0.038(2) 0.035(2) 0.0035(17) 0.020(2) 0.023(2)
C29 0.031(2) 0.041(2) 0.0258(17) 0.0092(15) 0.0108(15) 0.0006(15)
C30 0.041(2) 0.056(2) 0.0263(18) 0.0016(17) 0.0102(17) 0.0097(18)
C31 0.0205(18) 0.046(2) 0.0323(19) 0.0034(16) 0.0075(15) -0.0034(14)
C32 0.0228(19) 0.050(2) 0.0358(19) -0.0076(16) 0.0116(15) 0.0032(15)
C33 0.035(2) 0.051(2) 0.0184(17) -0.0011(15) 0.0026(15) 0.0049(16)
C34 0.042(2) 0.059(3) 0.045(2) -0.023(2) 0.0121(19) -0.0087(18)
C35 0.058(3) 0.050(2) 0.033(2) 0.0114(17) 0.022(2) 0.0153(19)
C36 0.081(4) 0.074(3) 0.058(3) 0.033(2) 0.029(3) 0.039(3)
C37 0.044(2) 0.0298(18) 0.0366(19) -0.0094(16) 0.0224(17) -0.0109(16)
C38 0.047(2) 0.0268(18) 0.0341(19) -0.0074(15) 0.0174(17) -0.0133(15)
C39 0.041(2) 0.0216(17) 0.0259(17) 0.0003(13) 0.0141(16) -0.0020(14)
C40 0.040(2) 0.0241(17) 0.0335(19) -0.0031(14) 0.0188(16) -0.0026(14)
C41 0.0280(19) 0.0212(16) 0.0277(17) -0.0032(13) 0.0095(15) -0.0076(13)
C42 0.049(2) 0.0237(17) 0.0303(18) -0.0046(14) 0.0202(17) -0.0044(15)

loop_
_atom_type_symbol
_atom_type_description
_atom_type_scat_dispersion_real
_atom_type_scat_dispersion_imag
_atom_type_scat_source
C C 0.0033 0.0016 'International Tables Vol C Tables 4.2.6.8 and 6.1.1.4'
H H 0.0000 0.0000 'International Tables Vol C Tables 4.2.6.8 and 6.1.1.4'
N N 0.0061 0.0033 'International Tables Vol C Tables 4.2.6.8 and 6.1.1.4'
O O 0.0106 0.0060 'International Tables Vol C Tables 4.2.6.8 and 6.1.1.4'
Zn Zn 0.2839 1.4301 'International Tables Vol C Tables 4.2.6.8 and 6.1.1.4'

loop_
_geom_angle_atom_site_label_1
_geom_angle_atom_site_label_2
_geom_angle_atom_site_label_3
_geom_angle
_geom_angle_site_symmetry_3
N1 Zn1 N2 89.07(11) .
N1 Zn1 N3 167.98(9) .
N2 Zn1 N3 88.72(10) .
N1 Zn1 N4 89.82(10) .
N2 Zn1 N4 161.47(9) .
N3 Zn1 N4 88.53(9) .
N1 Zn1 N9 95.20(9) .
N2 Zn1 N9 99.84(10) .
N3 Zn1 N9 96.82(9) .
N4 Zn1 N9 98.68(9) .
C4 N1 C1 106.8(3) .
C4 N1 Zn1 125.3(2) .
C1 N1 Zn1 123.6(2) .
C9 N2 C6 105.8(3) .
C9 N2 Zn1 126.0(2) .
C6 N2 Zn1 126.8(2) .
C14 N3 C11 106.2(2) .
C14 N3 Zn1 123.35(18) .
C11 N3 Zn1 123.61(19) .
C16 N4 C19 106.6(2) .
C16 N4 Zn1 126.42(19) .
C19 N4 Zn1 125.9(2) .
O1 N5 O2 124.8(3) .
O1 N5 C5 118.0(3) .
O2 N5 C5 117.2(3) .
O4 N6 O3 124.4(3) .
O4 N6 C10 117.5(2) .
O3 N6 C10 118.1(3) .
O6 N7 O5 124.7(3) .
O6 N7 C15 118.2(3) .
O5 N7 C15 117.1(3) .
O7 N8 O8 124.9(3) .
O7 N8 C20 118.5(3) .
O8 N8 C20 116.7(3) .
C41 N9 C37 116.7(3) .
C41 N9 Zn1 121.7(2) .
C37 N9 Zn1 121.6(2) .
C42 N10 N10 111.4(3) 3_666
N1 C1 C20 121.4(3) .
N1 C1 C2 109.5(3) .
C20 C1 C2 129.0(3) .
C3 C2 C1 107.3(3) .
C3 C2 C21 125.6(4) .
C1 C2 C21 126.3(4) .
C2 C3 C4 105.9(3) .
C2 C3 C23 125.4(4) .
C4 C3 C23 128.5(4) .
N1 C4 C5 120.5(3) .
N1 C4 C3 110.2(3) .
C5 C4 C3 129.3(3) .
C6 C5 C4 130.8(3) .
C6 C5 N5 114.7(3) .
C4 C5 N5 114.5(3) .
N2 C6 C5 120.6(3) .
N2 C6 C7 110.3(3) .
C5 C6 C7 129.1(3) .
C8 C7 C6 106.7(3) .
C8 C7 C25 123.3(3) .
C6 C7 C25 129.6(3) .
C7 C8 C9 105.8(3) .
C7 C8 C27 125.9(3) .
C9 C8 C27 127.5(3) .
N2 C9 C10 121.3(3) .
N2 C9 C8 111.2(3) .
C10 C9 C8 127.4(3) .
C11 C10 C9 130.1(3) .
C11 C10 N6 115.0(3) .
C9 C10 N6 114.9(3) .
N3 C11 C10 120.0(3) .
N3 C11 C12 110.2(3) .
C10 C11 C12 129.8(3) .
C13 C12 C11 106.5(2) .
C13 C12 C29 125.0(3) .
C11 C12 C29 128.0(3) .
C12 C13 C14 106.0(3) .
C12 C13 C31 126.2(3) .
C14 C13 C31 126.4(3) .
N3 C14 C15 120.5(3) .
N3 C14 C13 110.7(2) .
C15 C14 C13 128.7(3) .
C16 C15 C14 129.8(3) .
C16 C15 N7 116.4(3) .
C14 C15 N7 113.7(3) .
N4 C16 C15 121.1(3) .
N4 C16 C17 110.7(3) .
C15 C16 C17 128.1(3) .
C18 C17 C16 105.6(3) .
C18 C17 C33 124.4(3) .
C16 C17 C33 129.3(3) .
C17 C18 C19 107.2(3) .
C17 C18 C35 121.8(3) .
C19 C18 C35 130.9(3) .
N4 C19 C20 120.6(3) .
N4 C19 C18 109.8(3) .
C20 C19 C18 129.6(3) .
C1 C20 C19 131.5(3) .
C1 C20 N8 114.4(3) .
C19 C20 N8 114.0(3) .
C2 C21 C22 112.3(3) .
C2 C21 H21A 109.2 .
C22 C21 H21A 109.2 .
C2 C21 H21B 109.2 .
C22 C21 H21B 109.2 .
H21A C21 H21B 107.9 .
C21 C22 H22A 109.5 .
C21 C22 H22B 109.5 .
H22A C22 H22B 109.5 .
C21 C22 H22C 109.5 .
H22A C22 H22C 109.5 .
H22B C22 H22C 109.5 .
C3 C23 C24 111.7(4) .
C3 C23 H23A 109.3 .
C24 C23 H23A 109.3 .
C3 C23 H23B 109.3 .
C24 C23 H23B 109.3 .
H23A C23 H23B 107.9 .
C23 C24 H24A 109.5 .
C23 C24 H24B 109.5 .
H24A C24 H24B 109.5 .
C23 C24 H24C 109.5 .
H24A C24 H24C 109.5 .
H24B C24 H24C 109.5 .
C7 C25 C26 112.6(3) .
C7 C25 H25A 109.1 .
C26 C25 H25A 109.1 .
C7 C25 H25B 109.1 .
C26 C25 H25B 109.1 .
H25A C25 H25B 107.8 .
C25 C26 H26A 109.5 .
C25 C26 H26B 109.5 .
H26A C26 H26B 109.5 .
C25 C26 H26C 109.5 .
H26A C26 H26C 109.5 .
H26B C26 H26C 109.5 .
C8 C27 C28 112.1(3) .
C8 C27 H27A 109.2 .
C28 C27 H27A 109.2 .
C8 C27 H27B 109.2 .
C28 C27 H27B 109.2 .
H27A C27 H27B 107.9 .
C27 C28 H28A 109.5 .
C27 C28 H28B 109.5 .
H28A C28 H28B 109.5 .
C27 C28 H28C 109.5 .
H28A C28 H28C 109.5 .
H28B C28 H28C 109.5 .
C12 C29 C30 112.3(3) .
C12 C29 H29A 109.2 .
C30 C29 H29A 109.2 .
C12 C29 H29B 109.2 .
C30 C29 H29B 109.2 .
H29A C29 H29B 107.9 .
C29 C30 H30A 109.5 .
C29 C30 H30B 109.5 .
H30A C30 H30B 109.5 .
C29 C30 H30C 109.5 .
H30A C30 H30C 109.5 .
H30B C30 H30C 109.5 .
C13 C31 C32 111.0(2) .
C13 C31 H31A 109.4 .
C32 C31 H31A 109.4 .
C13 C31 H31B 109.4 .
C32 C31 H31B 109.4 .
H31A C31 H31B 108.0 .
C31 C32 H32A 109.5 .
C31 C32 H32B 109.5 .
H32A C32 H32B 109.5 .
C31 C32 H32C 109.5 .
H32A C32 H32C 109.5 .
H32B C32 H32C 109.5 .
C17 C33 C34 110.1(3) .
C17 C33 H33A 109.6 .
C34 C33 H33A 109.6 .
C17 C33 H33B 109.6 .
C34 C33 H33B 109.6 .
H33A C33 H33B 108.2 .
C33 C34 H34A 109.5 .
C33 C34 H34B 109.5 .
H34A C34 H34B 109.5 .
C33 C34 H34C 109.5 .
H34A C34 H34C 109.5 .
H34B C34 H34C 109.5 .
C18 C35 C36 112.9(3) .
C18 C35 H35A 109.0 .
C36 C35 H35A 109.0 .
C18 C35 H35B 109.0 .
C36 C35 H35B 109.0 .
H35A C35 H35B 107.8 .
C35 C36 H36A 109.5 .
C35 C36 H36B 109.5 .
H36A C36 H36B 109.5 .
C35 C36 H36C 109.5 .
H36A C36 H36C 109.5 .
H36B C36 H36C 109.5 .
N9 C37 C38 123.9(3) .
N9 C37 H37A 118.0 .
C38 C37 H37A 118.0 .
C37 C38 C39 119.2(3) .
C37 C38 H38A 120.4 .
C39 C38 H38A 120.4 .
C40 C39 C38 116.7(3) .
C40 C39 C42 120.6(3) .
C38 C39 C42 122.6(3) .
C39 C40 C41 119.8(3) .
C39 C40 H40A 120.1 .
C41 C40 H40A 120.1 .
N9 C41 C40 123.7(3) .
N9 C41 H41A 118.1 .
C40 C41 H41A 118.1 .
N10 C42 C39 119.8(3) .
N10 C42 H42A 120.1 .
C39 C42 H42A 120.1 .

loop_
_geom_bond_atom_site_label_1
_geom_bond_atom_site_label_2
_geom_bond_distance
_geom_bond_site_symmetry_2
Zn1 N1 2.055(2) .
Zn1 N2 2.068(3) .
Zn1 N3 2.075(2) .
Zn1 N4 2.083(3) .
Zn1 N9 2.182(2) .
O1 N5 1.214(4) .
O2 N5 1.230(4) .
O3 N6 1.227(3) .
O4 N6 1.226(3) .
O5 N7 1.229(3) .
O6 N7 1.226(3) .
O7 N8 1.228(4) .
O8 N8 1.231(4) .
N1 C4 1.365(4) .
N1 C1 1.369(4) .
N2 C9 1.360(4) .
N2 C6 1.370(4) .
N3 C14 1.359(4) .
N3 C11 1.371(4) .
N4 C16 1.358(4) .
N4 C19 1.376(4) .
N5 C5 1.484(4) .
N6 C10 1.483(4) .
N7 C15 1.479(4) .
N8 C20 1.482(4) .
N9 C41 1.321(4) .
N9 C37 1.337(4) .
N10 C42 1.276(4) .
N10 N10 1.416(5) 3_666
C1 C20 1.385(5) .
C1 C2 1.466(5) .
C2 C3 1.356(6) .
C2 C21 1.502(5) .
C3 C4 1.472(5) .
C3 C23 1.500(5) .
C4 C5 1.406(5) .
C5 C6 1.390(5) .
C6 C7 1.464(5) .
C7 C8 1.359(5) .
C7 C25 1.507(5) .
C8 C9 1.463(4) .
C8 C27 1.497(5) .
C9 C10 1.400(4) .
C10 C11 1.384(4) .
C11 C12 1.457(4) .
C12 C13 1.367(4) .
C12 C29 1.514(4) .
C13 C14 1.461(4) .
C13 C31 1.505(4) .
C14 C15 1.404(4) .
C15 C16 1.390(4) .
C16 C17 1.464(4) .
C17 C18 1.367(4) .
C17 C33 1.502(5) .
C18 C19 1.451(5) .
C18 C35 1.514(4) .
C19 C20 1.394(5) .
C21 C22 1.533(6) .
C21 H21A 0.9900 .
C21 H21B 0.9900 .
C22 H22A 0.9800 .
C22 H22B 0.9800 .
C22 H22C 0.9800 .
C23 C24 1.527(6) .
C23 H23A 0.9900 .
C23 H23B 0.9900 .
C24 H24A 0.9800 .
C24 H24B 0.9800 .
C24 H24C 0.9800 .
C25 C26 1.533(5) .
C25 H25A 0.9900 .
C25 H25B 0.9900 .
C26 H26A 0.9800 .
C26 H26B 0.9800 .
C26 H26C 0.9800 .
C27 C28 1.533(5) .
C27 H27A 0.9900 .
C27 H27B 0.9900 .
C28 H28A 0.9800 .
C28 H28B 0.9800 .
C28 H28C 0.9800 .
C29 C30 1.526(5) .
C29 H29A 0.9900 .
C29 H29B 0.9900 .
C30 H30A 0.9800 .
C30 H30B 0.9800 .
C30 H30C 0.9800 .
C31 C32 1.530(4) .
C31 H31A 0.9900 .
C31 H31B 0.9900 .
C32 H32A 0.9800 .
C32 H32B 0.9800 .
C32 H32C 0.9800 .
C33 C34 1.537(5) .
C33 H33A 0.9900 .
C33 H33B 0.9900 .
C34 H34A 0.9800 .
C34 H34B 0.9800 .
C34 H34C 0.9800 .
C35 C36 1.532(5) .
C35 H35A 0.9900 .
C35 H35B 0.9900 .
C36 H36A 0.9800 .
C36 H36B 0.9800 .
C36 H36C 0.9800 .
C37 C38 1.376(4) .
C37 H37A 0.9500 .
C38 C39 1.396(4) .
C38 H38A 0.9500 .
C39 C40 1.382(4) .
C39 C42 1.464(4) .
C40 C41 1.384(4) .
C40 H40A 0.9500 .
C41 H41A 0.9500 .
C42 H42A 0.9500 .

loop_
_platon_squeeze_void_nr
_platon_squeeze_void_average_x
_platon_squeeze_void_average_y
_platon_squeeze_void_average_z
_platon_squeeze_void_volume
_platon_squeeze_void_count_electrons
1 0.000 0.000 -0.014 922.4 126.8
2 0.000 0.500 -0.101 922.7 126.4
